data_2231153
loop_
_publ_author_name
'Tang, Li-ping'
'Jia, Chen'
'Huang, Li-li'
'Xie, Jia-Li'

_publ_section_title
;
 Bis[\m~2~-bis(diphenylphosphanyl)methane-\k^2^<i>P</i>:<i>P</i>']bis(\m~4~-diphenylphosphinato-\k^4^<i>O</i>:<i>O</i>:<i>O</i>':<i>O</i>')bis[\m~2~-trifluoromethanesulfonato(0.546/0.454)]-\k^2^<i>O</i>:<i>O</i>';\k^2^<i>O</i>:<i>O</i>-tetrasilver(I)
 acetonitrile disolvate
;
_journal_coeditor_code HY2447
_journal_issue 8
_journal_name_full 'Acta Crystallographica Section E'
_journal_page_first m1141
_journal_page_last m1142
_journal_paper_doi 10.1107/S160053681102931X
_journal_volume 67
_journal_year 2011
_chemical_formula_iupac '[Ag4 (C12 H10 O2 P)2 (C F3 O3 S)2 (C25 H22 P2)2], 2C2 H3 N'
_chemical_formula_moiety 'C76 H64 Ag4 F6 O10 P6 S2, 2(C2 H3 N)'
_chemical_formula_sum 'C80 H70 Ag4 F6 N2 O10 P6 S2'
_chemical_formula_weight 2014.80
_chemical_name_systematic
;
Bis[\m~2~-bis(diphenylphosphanyl)methane-\k^2^<i>P</i>:<i>P</i>']bis(\m~4~-
diphenylphosphinato-\k^4^<i>O</i>:<i>O</i>:<i>O</i>':<i>O</i>')bis[\m~2~-
trifluoromethanesulfonato(0.546/0.454)]-
\k^2^<i>O</i>:<i>O</i>';\k^2^<i>O</i>:<i>O</i>-tetrasilver(I) acetonitrile
disolvate
;
_space_group_IT_number 14
_symmetry_cell_setting monoclinic
_symmetry_space_group_name_Hall '-P 2yn'
_symmetry_space_group_name_H-M 'P 1 21/n 1'
_atom_sites_solution_hydrogens geom
_atom_sites_solution_primary direct
_atom_sites_solution_secondary difmap
_audit_creation_method SHELXL-97
_cell_angle_alpha 90.00
_cell_angle_beta 96.967(7)
_cell_angle_gamma 90.00
_cell_formula_units_Z 2
_cell_length_a 11.730(7)
_cell_length_b 15.169(9)
_cell_length_c 23.688(12)
_cell_measurement_reflns_used 9952
_cell_measurement_temperature 296(2)
_cell_measurement_theta_max 27.5
_cell_measurement_theta_min 1.6
_cell_volume 4184(4)
_computing_cell_refinement 'CrystalClear (Rigaku, 2005)'
_computing_data_collection 'CrystalClear (Rigaku, 2005)'
_computing_data_reduction 'CrystalClear (Rigaku, 2005)'
_computing_molecular_graphics 'SHELXTL (Sheldrick, 2008)'
_computing_publication_material 'SHELXTL (Sheldrick, 2008)'
_computing_structure_refinement 'SHELXL97 (Sheldrick, 2008)'
_computing_structure_solution 'SHELXS97 (Sheldrick, 2008)'
_diffrn_ambient_temperature 296(2)
_diffrn_detector_area_resol_mean 13.6612
_diffrn_measured_fraction_theta_full 0.995
_diffrn_measured_fraction_theta_max 0.995
_diffrn_measurement_device_type 'Rigaku Mercury CCD'
_diffrn_measurement_method \w
_diffrn_radiation_monochromator graphite
_diffrn_radiation_source 'fine-focus sealed tube'
_diffrn_radiation_type MoK\a
_diffrn_radiation_wavelength 0.71073
_diffrn_reflns_av_R_equivalents 0.0549
_diffrn_reflns_av_sigmaI/netI 0.0405
_diffrn_reflns_limit_h_max 15
_diffrn_reflns_limit_h_min -15
_diffrn_reflns_limit_k_max 19
_diffrn_reflns_limit_k_min -19
_diffrn_reflns_limit_l_max 30
_diffrn_reflns_limit_l_min -30
_diffrn_reflns_number 41763
_diffrn_reflns_theta_full 27.58
_diffrn_reflns_theta_max 27.58
_diffrn_reflns_theta_min 2.45
_exptl_absorpt_coefficient_mu 1.157
_exptl_absorpt_correction_T_max 0.8365
_exptl_absorpt_correction_T_min 0.7768
_exptl_absorpt_correction_type multi-scan
_exptl_absorpt_process_details '(CrystalClear; Rigaku, 2005)'
_exptl_crystal_colour Colorless
_exptl_crystal_density_diffrn 1.599
_exptl_crystal_density_method 'not measured'
_exptl_crystal_description Prism
_exptl_crystal_F_000 2016
_exptl_crystal_size_max 0.23
_exptl_crystal_size_mid 0.19
_exptl_crystal_size_min 0.16
_refine_diff_density_max 0.635
_refine_diff_density_min -0.608
_refine_ls_extinction_method none
_refine_ls_goodness_of_fit_ref 1.011
_refine_ls_hydrogen_treatment constr
_refine_ls_matrix_type full
_refine_ls_number_parameters 610
_refine_ls_number_reflns 9645
_refine_ls_number_restraints 1173
_refine_ls_restrained_S_all 1.008
_refine_ls_R_factor_all 0.0706
_refine_ls_R_factor_gt 0.0550
_refine_ls_shift/su_max 0.001
_refine_ls_shift/su_mean 0.000
_refine_ls_structure_factor_coef Fsqd
_refine_ls_weighting_details 'calc w=1/[\s^2^(Fo^2^)+(0.0595P)^2^+6.7650P] where P=(Fo^2^+2Fc^2^)/3'
_refine_ls_weighting_scheme calc
_refine_ls_wR_factor_gt 0.1335
_refine_ls_wR_factor_ref 0.1443
_reflns_number_gt 7705
_reflns_number_total 9645
_reflns_threshold_expression I>2\s(I)
_cod_data_source_file hy2447.cif
_cod_data_source_block I
_cod_original_sg_symbol_H-M 'P 21/n'
_cod_database_code 2231153
_cod_database_fobs_code 2231153

loop_
_symmetry_equiv_pos_as_xyz
'x, y, z'
'-x+1/2, y+1/2, -z+1/2'
'-x, -y, -z'
'x-1/2, -y-1/2, z-1/2'

loop_
_atom_site_type_symbol
_atom_site_label
_atom_site_fract_x
_atom_site_fract_y
_atom_site_fract_z
_atom_site_U_iso_or_equiv
_atom_site_adp_type
_atom_site_calc_flag
_atom_site_refinement_flags
_atom_site_occupancy
_atom_site_symmetry_multiplicity
_atom_site_disorder_assembly
_atom_site_disorder_group
Ag Ag1 0.47428(3) 0.41739(2) 0.415893(15) 0.05183(11) Uani d . 1 1 . .
Ag Ag2 0.33273(3) 0.42158(2) 0.526552(16) 0.05416(12) Uani d . 1 1 . .
P P1 0.37541(9) 0.60694(7) 0.45735(5) 0.0427(2) Uani d . 1 1 . .
P P2 0.37149(10) 0.28791(7) 0.38828(5) 0.0456(2) Uani d . 1 1 A .
P P3 0.24066(9) 0.28840(7) 0.49519(5) 0.0461(2) Uani d . 1 1 . .
O O1 0.4690(2) 0.5658(2) 0.42767(13) 0.0487(7) Uani d . 1 1 . .
O O2 0.3558(3) 0.56941(19) 0.51457(13) 0.0501(7) Uani d . 1 1 . .
C C1 0.4054(4) 0.7227(3) 0.46521(19) 0.0502(10) Uani d . 1 1 A .
C C2 0.3628(5) 0.7712(4) 0.5078(3) 0.0739(16) Uani d . 1 1 . .
H H2A 0.3261 0.7437 0.5357 0.089 Uiso calc R 1 1 A .
C C3 0.3774(6) 0.8633(5) 0.5072(4) 0.102(3) Uani d . 1 1 A .
H H3A 0.3496 0.8973 0.5352 0.122 Uiso calc R 1 1 . .
C C4 0.4314(8) 0.9038(5) 0.4663(5) 0.115(3) Uani d . 1 1 . .
H H4A 0.4380 0.9648 0.4659 0.138 Uiso calc R 1 1 A .
C C5 0.4748(7) 0.8553(5) 0.4268(4) 0.105(3) Uani d . 1 1 A .
H H5A 0.5139 0.8835 0.4000 0.126 Uiso calc R 1 1 . .
C C6 0.4632(5) 0.7655(4) 0.4246(2) 0.0687(14) Uani d . 1 1 . .
H H6A 0.4934 0.7332 0.3965 0.082 Uiso calc R 1 1 A .
C C7 0.2421(4) 0.6076(3) 0.41141(19) 0.0499(10) Uani d . 1 1 A .
C C8 0.2426(6) 0.6155(5) 0.3537(2) 0.093(2) Uani d . 1 1 . .
H H8A 0.3109 0.6132 0.3375 0.111 Uiso calc R 1 1 A .
C C9 0.1359(7) 0.6272(7) 0.3197(3) 0.127(3) Uani d . 1 1 A .
H H9A 0.1348 0.6358 0.2807 0.153 Uiso calc R 1 1 . .
C C10 0.0358(6) 0.6261(6) 0.3424(4) 0.109(3) Uani d . 1 1 . .
H H10A -0.0337 0.6299 0.3190 0.131 Uiso calc R 1 1 A .
C C11 0.0372(5) 0.6195(5) 0.3986(3) 0.091(2) Uani d . 1 1 A .
H H11A -0.0316 0.6204 0.4143 0.109 Uiso calc R 1 1 . .
C C12 0.1395(4) 0.6114(4) 0.4336(3) 0.0700(14) Uani d . 1 1 . .
H H12A 0.1389 0.6085 0.4728 0.084 Uiso calc R 1 1 A .
C C13 0.4580(4) 0.2064(3) 0.35683(19) 0.0542(11) Uani d . 1 1 . .
C C14 0.5547(5) 0.2354(5) 0.3329(3) 0.0808(17) Uani d . 1 1 A .
H H14A 0.5737 0.2949 0.3343 0.097 Uiso calc R 1 1 . .
C C15 0.6219(6) 0.1770(7) 0.3075(3) 0.103(2) Uani d . 1 1 . .
H H15A 0.6856 0.1973 0.2916 0.124 Uiso calc R 1 1 A .
C C16 0.5964(8) 0.0908(6) 0.3056(3) 0.106(3) Uani d . 1 1 A .
H H16A 0.6424 0.0519 0.2882 0.127 Uiso calc R 1 1 . .
C C17 0.5038(8) 0.0600(4) 0.3288(3) 0.100(3) Uani d . 1 1 . .
H H17A 0.4877 -0.0001 0.3277 0.121 Uiso calc R 1 1 A .
C C18 0.4324(6) 0.1178(4) 0.3544(2) 0.0771(16) Uani d . 1 1 A .
H H18A 0.3683 0.0965 0.3696 0.093 Uiso calc R 1 1 . .
C C19 0.3169(4) 0.2252(3) 0.44563(18) 0.0484(9) Uani d . 1 1 A .
H H19A 0.2655 0.1799 0.4285 0.058 Uiso calc R 1 1 . .
H H19B 0.3813 0.1956 0.4673 0.058 Uiso calc R 1 1 . .
C C20 0.2295(4) 0.2085(3) 0.5520(2) 0.0575(11) Uani d . 1 1 A .
C C21 0.2167(6) 0.1196(4) 0.5430(3) 0.0844(18) Uani d . 1 1 . .
H H21A 0.2140 0.0969 0.5064 0.101 Uiso calc R 1 1 A .
C C22 0.2077(7) 0.0631(5) 0.5885(4) 0.111(3) Uani d . 1 1 A .
H H22A 0.1982 0.0029 0.5820 0.134 Uiso calc R 1 1 . .
C C23 0.2127(8) 0.0948(6) 0.6421(4) 0.125(4) Uani d . 1 1 . .
H H23A 0.2080 0.0566 0.6725 0.150 Uiso calc R 1 1 A .
C C24 0.2245(7) 0.1826(7) 0.6513(3) 0.109(3) Uani d . 1 1 A .
H H24A 0.2267 0.2043 0.6881 0.130 Uiso calc R 1 1 . .
C C25 0.2334(5) 0.2407(5) 0.6069(2) 0.0773(16) Uani d . 1 1 . .
H H25A 0.2418 0.3009 0.6139 0.093 Uiso calc R 1 1 A .
C C26 0.0955(4) 0.2986(3) 0.4593(2) 0.0548(11) Uani d D 1 1 A .
C C27 0.0297(6) 0.2276(5) 0.4417(4) 0.122(3) Uani d . 1 1 . .
H H27A 0.0580 0.1710 0.4492 0.146 Uiso calc R 1 1 A .
C C28 -0.0801(6) 0.2391(6) 0.4125(5) 0.135(4) Uani d . 1 1 A .
H H28A -0.1246 0.1900 0.4013 0.162 Uiso calc R 1 1 . .
C C29 -0.1217(5) 0.3196(6) 0.4006(3) 0.094(2) Uani d . 1 1 . .
H H29A -0.1938 0.3267 0.3800 0.112 Uiso calc R 1 1 A .
C C30 -0.0595(6) 0.3893(5) 0.4184(4) 0.107(3) Uani d . 1 1 A .
H H30A -0.0897 0.4453 0.4110 0.128 Uiso calc R 1 1 . .
C C31 0.0496(5) 0.3807(4) 0.4478(3) 0.0821(18) Uani d D 1 1 . .
H H31A 0.0917 0.4307 0.4597 0.099 Uiso calc R 1 1 A .
C C32 0.2483(6) 0.3084(5) 0.3333(3) 0.062(2) Uani d PGU 0.546(4) 1 A 1
C C33 0.1831(7) 0.3845(5) 0.3358(3) 0.083(3) Uani d PGU 0.546(4) 1 A 1
H H33A 0.2057 0.4275 0.3628 0.100 Uiso calc PR 0.546(4) 1 A 1
C C34 0.0843(7) 0.3964(5) 0.2978(4) 0.092(3) Uani d PGU 0.546(4) 1 A 1
H H34A 0.0407 0.4473 0.2994 0.111 Uiso calc PR 0.546(4) 1 A 1
C C35 0.0506(7) 0.3321(6) 0.2574(4) 0.109(3) Uani d PGU 0.546(4) 1 A 1
H H35A -0.0155 0.3400 0.2320 0.131 Uiso calc PR 0.546(4) 1 A 1
C C36 0.1158(8) 0.2560(6) 0.2549(4) 0.107(3) Uani d PGU 0.546(4) 1 A 1
H H36A 0.0932 0.2130 0.2278 0.129 Uiso calc PR 0.546(4) 1 A 1
C C37 0.2146(8) 0.2441(5) 0.2928(4) 0.102(3) Uani d PGU 0.546(4) 1 A 1
H H37A 0.2582 0.1932 0.2912 0.122 Uiso calc PR 0.546(4) 1 A 1
C C32A 0.2485(8) 0.3032(7) 0.3374(4) 0.069(3) Uani d PGU 0.454(4) 1 A 2
C C33A 0.2426(9) 0.3856(7) 0.3116(5) 0.106(3) Uani d PGU 0.454(4) 1 A 2
H H33B 0.3025 0.4256 0.3196 0.127 Uiso calc PR 0.454(4) 1 A 2
C C34A 0.1473(11) 0.4083(6) 0.2737(5) 0.109(3) Uani d PGU 0.454(4) 1 A 2
H H34B 0.1433 0.4634 0.2564 0.131 Uiso calc PR 0.454(4) 1 A 2
C C35A 0.0578(9) 0.3486(7) 0.2616(5) 0.109(3) Uani d PGU 0.454(4) 1 A 2
H H35B -0.0061 0.3637 0.2363 0.131 Uiso calc PR 0.454(4) 1 A 2
C C36A 0.0636(8) 0.2661(7) 0.2875(5) 0.095(3) Uani d PGU 0.454(4) 1 A 2
H H36B 0.0037 0.2262 0.2794 0.114 Uiso calc PR 0.454(4) 1 A 2
C C37A 0.1590(9) 0.2435(6) 0.3254(4) 0.087(3) Uani d PGU 0.454(4) 1 A 2
H H37B 0.1629 0.1883 0.3426 0.104 Uiso calc PR 0.454(4) 1 A 2
S S3 0.6892(4) 0.4984(3) 0.3233(2) 0.0534(9) Uani d PDU 0.546(4) 1 A 1
F F1 0.5949(11) 0.5743(8) 0.2281(4) 0.129(3) Uani d PDU 0.546(4) 1 A 1
F F2 0.4775(11) 0.5059(10) 0.2761(5) 0.171(4) Uani d PDU 0.546(4) 1 A 1
F F3 0.5531(10) 0.6323(7) 0.3112(4) 0.116(3) Uani d PDU 0.546(4) 1 A 1
O O3 0.6061(8) 0.4384(7) 0.3385(4) 0.105(2) Uani d PDU 0.546(4) 1 A 1
O O4 0.7736(8) 0.4696(7) 0.2896(4) 0.089(2) Uani d PDU 0.546(4) 1 A 1
O O5 0.7325(7) 0.5485(6) 0.3733(3) 0.090(2) Uani d PDU 0.546(4) 1 A 1
C C38 0.5805(10) 0.5538(7) 0.2844(4) 0.112(3) Uani d PDU 0.546(4) 1 A 1
S S3B 0.6771(9) 0.5015(6) 0.3148(4) 0.101(3) Uani d PDU 0.454(4) 1 A 2
F F1B 0.5476(12) 0.5333(11) 0.2273(6) 0.128(4) Uani d PDU 0.454(4) 1 A 2
F F2B 0.6761(10) 0.6489(7) 0.2723(5) 0.131(3) Uani d PDU 0.454(4) 1 A 2
F F3B 0.4952(11) 0.5877(11) 0.2957(6) 0.128(4) Uani d PDU 0.454(4) 1 A 2
O O3B 0.6535(9) 0.4851(8) 0.3711(4) 0.085(3) Uani d PDU 0.454(4) 1 A 2
O O4B 0.7099(14) 0.4260(9) 0.2841(5) 0.113(3) Uani d PDU 0.454(4) 1 A 2
O O5B 0.7712(12) 0.5619(10) 0.3130(6) 0.139(4) Uani d PDU 0.454(4) 1 A 2
C C38B 0.6009(10) 0.5791(9) 0.2748(6) 0.112(4) Uani d PDU 0.454(4) 1 A 2
N N1 0.1746(8) 1.0190(5) 0.4011(4) 0.148(3) Uani d DU 1 1 B .
C C39 0.1507(8) 0.9478(8) 0.3896(6) 0.163(5) Uani d U 1 1 . .
C C40A 0.150(2) 0.8812(15) 0.3496(14) 0.212(9) Uani d PDU 0.50 1 B 1
H H40A 0.2094 0.8395 0.3615 0.318 Uiso calc PR 0.50 1 B 1
H H40B 0.1624 0.9060 0.3135 0.318 Uiso calc PR 0.50 1 B 1
H H40C 0.0767 0.8518 0.3459 0.318 Uiso calc PR 0.50 1 B 1
C C40B 0.1071(16) 0.8694(11) 0.4110(12) 0.162(7) Uani d PDU 0.50 1 B 2
H H40D 0.0406 0.8506 0.3863 0.243 Uiso calc PR 0.50 1 B 2
H H40E 0.0863 0.8799 0.4484 0.243 Uiso calc PR 0.50 1 B 2
H H40F 0.1649 0.8243 0.4129 0.243 Uiso calc PR 0.50 1 B 2

loop_
_atom_site_aniso_label
_atom_site_aniso_U_11
_atom_site_aniso_U_22
_atom_site_aniso_U_33
_atom_site_aniso_U_12
_atom_site_aniso_U_13
_atom_site_aniso_U_23
Ag1 0.0551(2) 0.0487(2) 0.0512(2) -0.00963(15) 0.00500(15) -0.00754(14)
Ag2 0.0505(2) 0.0516(2) 0.0602(2) -0.00592(15) 0.00608(15) -0.00487(15)
P1 0.0388(5) 0.0407(5) 0.0469(6) 0.0029(4) -0.0016(4) -0.0006(4)
P2 0.0493(6) 0.0425(6) 0.0446(6) -0.0038(5) 0.0038(4) -0.0052(4)
P3 0.0407(5) 0.0460(6) 0.0517(6) -0.0020(4) 0.0063(4) 0.0041(5)
O1 0.0421(15) 0.0478(16) 0.0559(17) 0.0036(12) 0.0049(12) -0.0051(13)
O2 0.0537(17) 0.0481(17) 0.0466(16) 0.0017(13) -0.0021(13) 0.0021(12)
C1 0.045(2) 0.041(2) 0.061(3) 0.0041(18) -0.0083(19) -0.0002(18)
C2 0.067(3) 0.056(3) 0.094(4) 0.012(3) -0.009(3) -0.024(3)
C3 0.086(5) 0.067(4) 0.142(7) 0.027(4) -0.027(4) -0.042(4)
C4 0.109(6) 0.043(3) 0.176(9) -0.007(4) -0.055(6) 0.008(4)
C5 0.115(6) 0.059(4) 0.130(6) -0.018(4) -0.031(5) 0.036(4)
C6 0.073(3) 0.057(3) 0.072(3) -0.009(3) -0.008(3) 0.020(2)
C7 0.045(2) 0.049(2) 0.053(2) 0.0040(19) -0.0026(18) -0.0054(19)
C8 0.076(4) 0.146(6) 0.053(3) 0.007(4) -0.006(3) -0.010(4)
C9 0.097(6) 0.210(10) 0.064(4) 0.013(6) -0.031(4) -0.004(5)
C10 0.067(4) 0.147(7) 0.103(6) 0.017(4) -0.036(4) -0.010(5)
C11 0.045(3) 0.107(5) 0.115(6) 0.011(3) -0.011(3) -0.010(4)
C12 0.052(3) 0.076(4) 0.078(4) 0.011(3) -0.006(2) -0.009(3)
C13 0.062(3) 0.054(3) 0.047(2) 0.006(2) 0.0042(19) -0.0079(19)
C14 0.070(4) 0.091(4) 0.086(4) 0.001(3) 0.025(3) -0.023(3)
C15 0.085(5) 0.140(7) 0.089(5) 0.027(5) 0.031(4) -0.015(5)
C16 0.130(7) 0.121(7) 0.066(4) 0.071(6) 0.015(4) -0.004(4)
C17 0.176(8) 0.062(4) 0.063(4) 0.039(4) 0.014(4) -0.003(3)
C18 0.117(5) 0.053(3) 0.065(3) 0.009(3) 0.025(3) -0.005(2)
C19 0.044(2) 0.044(2) 0.057(2) -0.0055(18) 0.0060(18) 0.0000(18)
C20 0.052(3) 0.062(3) 0.060(3) 0.007(2) 0.015(2) 0.016(2)
C21 0.099(5) 0.069(4) 0.091(4) 0.006(3) 0.039(4) 0.024(3)
C22 0.121(6) 0.079(5) 0.145(7) 0.018(4) 0.060(5) 0.054(5)
C23 0.133(7) 0.130(7) 0.125(7) 0.052(6) 0.066(6) 0.081(6)
C24 0.103(5) 0.159(8) 0.069(4) 0.048(5) 0.029(4) 0.042(5)
C25 0.074(4) 0.101(5) 0.058(3) 0.014(3) 0.016(3) 0.022(3)
C26 0.038(2) 0.061(3) 0.066(3) -0.006(2) 0.0057(19) 0.005(2)
C27 0.061(4) 0.062(4) 0.227(10) -0.007(3) -0.045(5) 0.003(5)
C28 0.064(4) 0.104(6) 0.222(10) -0.020(4) -0.045(5) 0.005(6)
C29 0.050(3) 0.119(6) 0.107(5) -0.005(4) -0.011(3) 0.027(4)
C30 0.072(4) 0.088(5) 0.149(7) 0.013(4) -0.034(4) 0.025(5)
C31 0.065(3) 0.066(4) 0.108(5) 0.005(3) -0.019(3) 0.013(3)
C32 0.069(5) 0.052(4) 0.060(4) -0.010(4) -0.012(4) 0.001(4)
C33 0.089(5) 0.072(5) 0.079(5) 0.002(5) -0.026(4) 0.003(4)
C34 0.092(5) 0.085(5) 0.091(5) 0.004(5) -0.023(5) 0.012(5)
C35 0.106(6) 0.094(5) 0.112(6) -0.017(5) -0.046(5) 0.010(5)
C36 0.107(6) 0.101(5) 0.102(6) -0.009(5) -0.039(5) -0.014(5)
C37 0.102(6) 0.087(5) 0.104(6) -0.007(5) -0.039(5) -0.008(5)
C32A 0.075(5) 0.060(5) 0.067(5) -0.013(5) -0.014(5) 0.007(5)
C33A 0.109(6) 0.089(6) 0.106(6) -0.014(5) -0.040(5) 0.023(5)
C34A 0.108(6) 0.096(6) 0.111(6) -0.015(5) -0.036(5) 0.019(5)
C35A 0.107(6) 0.096(6) 0.111(6) -0.014(5) -0.044(5) 0.017(5)
C36A 0.091(6) 0.090(5) 0.095(6) -0.019(5) -0.029(5) -0.003(5)
C37A 0.088(6) 0.079(5) 0.084(6) -0.019(5) -0.030(5) 0.007(5)
S3 0.0522(16) 0.0584(18) 0.0537(18) 0.0065(14) 0.0231(14) 0.0032(14)
F1 0.153(8) 0.160(8) 0.076(5) 0.043(6) 0.025(5) 0.049(5)
F2 0.154(7) 0.197(8) 0.151(7) -0.012(7) -0.027(6) 0.005(7)
F3 0.136(7) 0.114(6) 0.099(5) 0.042(5) 0.014(5) -0.004(4)
O3 0.113(5) 0.118(6) 0.093(5) -0.016(5) 0.049(4) 0.005(4)
O4 0.090(5) 0.114(6) 0.072(4) 0.023(5) 0.049(4) 0.009(4)
O5 0.100(5) 0.099(5) 0.073(5) 0.000(5) 0.022(4) -0.007(4)
C38 0.105(6) 0.138(7) 0.094(6) 0.051(5) 0.015(5) 0.040(6)
S3B 0.114(5) 0.113(5) 0.078(4) -0.020(4) 0.025(3) 0.001(3)
F1B 0.116(8) 0.157(9) 0.110(7) 0.004(7) 0.008(6) 0.003(7)
F2B 0.151(7) 0.123(7) 0.125(6) 0.012(6) 0.043(6) 0.038(5)
F3B 0.109(7) 0.162(9) 0.122(7) 0.061(6) 0.045(6) 0.020(7)
O3B 0.086(6) 0.115(7) 0.060(5) 0.006(5) 0.029(4) 0.005(5)
O4B 0.140(8) 0.126(8) 0.078(6) 0.040(7) 0.033(6) -0.011(6)
O5B 0.134(8) 0.156(8) 0.133(8) -0.034(7) 0.047(7) 0.001(7)
C38B 0.119(7) 0.133(7) 0.091(7) 0.019(7) 0.049(6) 0.028(7)
N1 0.151(7) 0.080(5) 0.205(8) -0.016(5) -0.011(6) -0.017(5)
C39 0.092(6) 0.102(7) 0.276(13) 0.005(5) -0.052(7) -0.025(8)
C40A 0.176(17) 0.173(17) 0.27(2) 0.027(15) -0.042(17) -0.088(16)
C40B 0.092(11) 0.120(13) 0.261(19) -0.028(10) -0.032(13) 0.057(14)

loop_
_atom_type_symbol
_atom_type_description
_atom_type_scat_dispersion_real
_atom_type_scat_dispersion_imag
_atom_type_scat_source
C C 0.0033 0.0016 'International Tables Vol C Tables 4.2.6.8 and 6.1.1.4'
H H 0.0000 0.0000 'International Tables Vol C Tables 4.2.6.8 and 6.1.1.4'
N N 0.0061 0.0033 'International Tables Vol C Tables 4.2.6.8 and 6.1.1.4'
O O 0.0106 0.0060 'International Tables Vol C Tables 4.2.6.8 and 6.1.1.4'
P P 0.1023 0.0942 'International Tables Vol C Tables 4.2.6.8 and 6.1.1.4'
S S 0.1246 0.1234 'International Tables Vol C Tables 4.2.6.8 and 6.1.1.4'
Ag Ag -0.8971 1.1015 'International Tables Vol C Tables 4.2.6.8 and 6.1.1.4'
F F 0.0171 0.0103 'International Tables Vol C Tables 4.2.6.8 and 6.1.1.4'

loop_
_geom_angle_atom_site_label_1
_geom_angle_atom_site_label_2
_geom_angle_atom_site_label_3
_geom_angle_site_symmetry_1
_geom_angle_site_symmetry_3
_geom_angle
O1 Ag1 P2 . . 147.19(8)
O1 Ag1 O2 . 3_666 82.38(10)
P2 Ag1 O2 . 3_666 127.29(8)
O1 Ag1 O3 . . 89.6(2)
P2 Ag1 O3 . . 103.8(2)
O2 Ag1 O3 3_666 . 87.6(3)
O1 Ag1 Ag2 . . 81.85(8)
P2 Ag1 Ag2 . . 86.92(4)
O2 Ag1 Ag2 3_666 . 84.82(9)
O3 Ag1 Ag2 . . 169.2(2)
O2 Ag2 P3 . . 148.93(8)
O2 Ag2 O1 . 3_666 81.83(10)
P3 Ag2 O1 . 3_666 125.28(8)
O2 Ag2 Ag1 . . 80.79(8)
P3 Ag2 Ag1 . . 89.34(4)
O1 Ag2 Ag1 3_666 . 79.01(8)
O1 P1 O2 . . 117.39(19)
O1 P1 C7 . . 110.5(2)
O2 P1 C7 . . 109.2(2)
O1 P1 C1 . . 107.9(2)
O2 P1 C1 . . 108.9(2)
C7 P1 C1 . . 101.7(2)
C32A P2 C13 . . 105.0(4)
C32A P2 C19 . . 104.0(4)
C13 P2 C19 . . 102.3(2)
C13 P2 C32 . . 104.6(3)
C19 P2 C32 . . 107.2(3)
C32A P2 Ag1 . . 115.2(3)
C13 P2 Ag1 . . 112.91(17)
C19 P2 Ag1 . . 116.07(15)
C32 P2 Ag1 . . 112.7(3)
C26 P3 C20 . . 104.8(2)
C26 P3 C19 . . 104.3(2)
C20 P3 C19 . . 102.1(2)
C26 P3 Ag2 . . 116.15(16)
C20 P3 Ag2 . . 113.91(18)
C19 P3 Ag2 . . 114.10(14)
P1 O1 Ag1 . . 119.96(17)
P1 O1 Ag2 . 3_666 117.81(16)
Ag1 O1 Ag2 . 3_666 95.36(10)
P1 O2 Ag2 . . 120.97(17)
P1 O2 Ag1 . 3_666 111.96(17)
Ag2 O2 Ag1 . 3_666 95.53(10)
C2 C1 C6 . . 120.0(5)
C2 C1 P1 . . 120.6(4)
C6 C1 P1 . . 119.1(4)
C1 C2 C3 . . 117.6(7)
C1 C2 H2A . . 121.2
C3 C2 H2A . . 121.2
C4 C3 C2 . . 121.3(7)
C4 C3 H3A . . 119.3
C2 C3 H3A . . 119.3
C5 C4 C3 . . 119.9(7)
C5 C4 H4A . . 120.1
C3 C4 H4A . . 120.1
C4 C5 C6 . . 121.9(8)
C4 C5 H5A . . 119.1
C6 C5 H5A . . 119.1
C5 C6 C1 . . 119.2(7)
C5 C6 H6A . . 120.4
C1 C6 H6A . . 120.4
C12 C7 C8 . . 119.2(5)
C12 C7 P1 . . 120.6(4)
C8 C7 P1 . . 119.7(4)
C7 C8 C9 . . 117.9(7)
C7 C8 H8A . . 121.1
C9 C8 H8A . . 121.1
C10 C9 C8 . . 121.6(7)
C10 C9 H9A . . 119.2
C8 C9 H9A . . 119.2
C11 C10 C9 . . 119.5(6)
C11 C10 H10A . . 120.2
C9 C10 H10A . . 120.2
C10 C11 C12 . . 120.8(7)
C10 C11 H11A . . 119.6
C12 C11 H11A . . 119.6
C7 C12 C11 . . 120.9(6)
C7 C12 H12A . . 119.6
C11 C12 H12A . . 119.6
C18 C13 C14 . . 118.3(5)
C18 C13 P2 . . 123.5(4)
C14 C13 P2 . . 118.2(4)
C15 C14 C13 . . 120.8(7)
C15 C14 H14A . . 119.6
C13 C14 H14A . . 119.6
C16 C15 C14 . . 120.4(8)
C16 C15 H15A . . 119.8
C14 C15 H15A . . 119.8
C15 C16 C17 . . 120.5(7)
C15 C16 H16A . . 119.7
C17 C16 H16A . . 119.7
C16 C17 C18 . . 120.6(7)
C16 C17 H17A . . 119.7
C18 C17 H17A . . 119.7
C13 C18 C17 . . 119.4(7)
C13 C18 H18A . . 120.3
C17 C18 H18A . . 120.3
P3 C19 P2 . . 116.4(2)
P3 C19 H19A . . 108.2
P2 C19 H19A . . 108.2
P3 C19 H19B . . 108.2
P2 C19 H19B . . 108.2
H19A C19 H19B . . 107.3
C21 C20 C25 . . 118.9(5)
C21 C20 P3 . . 123.7(4)
C25 C20 P3 . . 117.4(4)
C20 C21 C22 . . 120.2(7)
C20 C21 H21A . . 119.9
C22 C21 H21A . . 119.9
C23 C22 C21 . . 120.6(8)
C23 C22 H22A . . 119.7
C21 C22 H22A . . 119.7
C24 C23 C22 . . 119.5(7)
C24 C23 H23A . . 120.2
C22 C23 H23A . . 120.2
C23 C24 C25 . . 121.3(8)
C23 C24 H24A . . 119.3
C25 C24 H24A . . 119.3
C20 C25 C24 . . 119.4(7)
C20 C25 H25A . . 120.3
C24 C25 H25A . . 120.3
C27 C26 C31 . . 117.6(5)
C27 C26 P3 . . 122.8(4)
C31 C26 P3 . . 119.6(4)
C26 C27 C28 . . 120.5(7)
C26 C27 H27A . . 119.7
C28 C27 H27A . . 119.7
C29 C28 C27 . . 120.8(7)
C29 C28 H28A . . 119.6
C27 C28 H28A . . 119.6
C30 C29 C28 . . 119.3(6)
C30 C29 H29A . . 120.3
C28 C29 H29A . . 120.3
C29 C30 C31 . . 121.7(7)
C29 C30 H30A . . 119.2
C31 C30 H30A . . 119.2
C26 C31 C30 . . 120.1(6)
C26 C31 H31A . . 120.0
C30 C31 H31A . . 120.0
C33 C32 C37 . . 120.0
C33 C32 P2 . . 119.7(4)
C37 C32 P2 . . 120.0(4)
C32 C33 C34 . . 120.0
C32 C33 H33A . . 120.0
C34 C33 H33A . . 120.0
C33 C34 C35 . . 120.0
C33 C34 H34A . . 120.0
C35 C34 H34A . . 120.0
C36 C35 C34 . . 120.0
C36 C35 H35A . . 120.0
C34 C35 H35A . . 120.0
C35 C36 C37 . . 120.0
C35 C36 H36A . . 120.0
C37 C36 H36A . . 120.0
C36 C37 C32 . . 120.0
C36 C37 H37A . . 120.0
C32 C37 H37A . . 120.0
C33A C32A C37A . . 120.0
C33A C32A P2 . . 114.1(6)
C37A C32A P2 . . 125.8(6)
C34A C33A C32A . . 120.0
C34A C33A H33B . . 120.0
C32A C33A H33B . . 120.0
C33A C34A C35A . . 120.0
C33A C34A H34B . . 120.0
C35A C34A H34B . . 120.0
C36A C35A C34A . . 120.0
C36A C35A H35B . . 120.0
C34A C35A H35B . . 120.0
C37A C36A C35A . . 120.0
C37A C36A H36B . . 120.0
C35A C36A H36B . . 120.0
C36A C37A C32A . . 120.0
C36A C37A H37B . . 120.0
C32A C37A H37B . . 120.0
O3 S3 O4 . . 119.8(7)
O3 S3 O5 . . 108.4(7)
O4 S3 O5 . . 115.1(7)
O3 S3 C38 . . 87.8(7)
O4 S3 C38 . . 112.1(6)
O5 S3 C38 . . 110.4(6)
S3 O3 Ag1 . . 139.4(7)
F1 C38 F2 . . 100.5(10)
F1 C38 F3 . . 107.5(10)
F2 C38 F3 . . 105.2(10)
F1 C38 S3 . . 117.2(8)
F2 C38 S3 . . 113.3(9)
F3 C38 S3 . . 111.8(8)
O3B S3B O4B . . 115.6(10)
O3B S3B O5B . . 112.3(10)
O4B S3B O5B . . 103.8(11)
O3B S3B C38B . . 119.9(8)
O4B S3B C38B . . 115.2(9)
O5B S3B C38B . . 84.0(9)
F2B C38B F3B . . 122.8(14)
F2B C38B F1B . . 124.6(13)
F3B C38B F1B . . 90.2(12)
F2B C38B S3B . . 105.0(9)
F3B C38B S3B . . 107.3(10)
F1B C38B S3B . . 104.9(11)
N1 C39 C40A . . 147(2)
N1 C39 C40B . . 143(2)
C40A C39 C40B . . 70.0(17)
C39 C40A H40A . . 109.5
C39 C40A H40B . . 109.5
C39 C40A H40C . . 109.5
C39 C40B H40D . . 109.5
C39 C40B H40E . . 109.5
H40D C40B H40E . . 109.5
C39 C40B H40F . . 109.5
H40D C40B H40F . . 109.5
H40E C40B H40F . . 109.5

loop_
_geom_bond_atom_site_label_1
_geom_bond_atom_site_label_2
_geom_bond_site_symmetry_2
_geom_bond_distance
_geom_bond_publ_flag
Ag1 O1 . 2.270(3) y
Ag1 O2 3_666 2.435(3) y
Ag1 O3 . 2.557(8) y
Ag1 O3B . 2.672(11) y
Ag1 P2 . 2.3554(15) y
Ag2 O1 3_666 2.451(3) y
Ag2 O2 . 2.280(3) y
Ag2 O5 3_666 2.619(8) y
Ag2 O3B 3_666 2.795(10) y
Ag2 P3 . 2.3676(16) y
Ag1 Ag2 . 3.2692(14) ?
P1 O1 . 1.509(3) ?
P1 O2 . 1.513(3) ?
P1 C7 . 1.794(4) ?
P1 C1 . 1.796(5) ?
P2 C32A . 1.779(7) ?
P2 C13 . 1.816(5) ?
P2 C19 . 1.836(4) ?
P2 C32 . 1.851(6) ?
P3 C26 . 1.815(5) ?
P3 C20 . 1.827(5) ?
P3 C19 . 1.831(5) ?
C1 C2 . 1.389(7) ?
C1 C6 . 1.402(7) ?
C2 C3 . 1.409(9) ?
C2 H2A . 0.9300 ?
C3 C4 . 1.366(12) ?
C3 H3A . 0.9300 ?
C4 C5 . 1.337(12) ?
C4 H4A . 0.9300 ?
C5 C6 . 1.370(9) ?
C5 H5A . 0.9300 ?
C6 H6A . 0.9300 ?
C7 C12 . 1.371(7) ?
C7 C8 . 1.373(7) ?
C8 C9 . 1.415(9) ?
C8 H8A . 0.9300 ?
C9 C10 . 1.350(11) ?
C9 H9A . 0.9300 ?
C10 C11 . 1.332(10) ?
C10 H10A . 0.9300 ?
C11 C12 . 1.379(7) ?
C11 H11A . 0.9300 ?
C12 H12A . 0.9300 ?
C13 C18 . 1.376(7) ?
C13 C14 . 1.399(8) ?
C14 C15 . 1.372(9) ?
C14 H14A . 0.9300 ?
C15 C16 . 1.340(12) ?
C15 H15A . 0.9300 ?
C16 C17 . 1.359(12) ?
C16 H16A . 0.9300 ?
C17 C18 . 1.401(9) ?
C17 H17A . 0.9300 ?
C18 H18A . 0.9300 ?
C19 H19A . 0.9700 ?
C19 H19B . 0.9700 ?
C20 C21 . 1.372(8) ?
C20 C25 . 1.385(8) ?
C21 C22 . 1.390(9) ?
C21 H21A . 0.9300 ?
C22 C23 . 1.353(13) ?
C22 H22A . 0.9300 ?
C23 C24 . 1.353(13) ?
C23 H23A . 0.9300 ?
C24 C25 . 1.386(9) ?
C24 H24A . 0.9300 ?
C25 H25A . 0.9300 ?
C26 C27 . 1.360(8) ?
C26 C31 . 1.371(5) ?
C27 C28 . 1.396(9) ?
C27 H27A . 0.9300 ?
C28 C29 . 1.333(11) ?
C28 H28A . 0.9300 ?
C29 C30 . 1.324(10) ?
C29 H29A . 0.9300 ?
C30 C31 . 1.387(8) ?
C30 H30A . 0.9300 ?
C31 H31A . 0.9300 ?
C32 C33 . 1.3900 ?
C32 C37 . 1.3900 ?
C33 C34 . 1.3900 ?
C33 H33A . 0.9300 ?
C34 C35 . 1.3900 ?
C34 H34A . 0.9300 ?
C35 C36 . 1.3900 ?
C35 H35A . 0.9300 ?
C36 C37 . 1.3900 ?
C36 H36A . 0.9300 ?
C37 H37A . 0.9300 ?
C32A C33A . 1.3900 ?
C32A C37A . 1.3900 ?
C33A C34A . 1.3900 ?
C33A H33B . 0.9300 ?
C34A C35A . 1.3900 ?
C34A H34B . 0.9300 ?
C35A C36A . 1.3900 ?
C35A H35B . 0.9300 ?
C36A C37A . 1.3900 ?
C36A H36B . 0.9300 ?
C37A H37B . 0.9300 ?
S3 O3 . 1.412(8) ?
S3 O4 . 1.415(6) ?
S3 O5 . 1.446(7) ?
S3 C38 . 1.702(10) ?
F1 C38 . 1.399(8) ?
F2 C38 . 1.402(8) ?
F3 C38 . 1.405(8) ?
S3B O3B . 1.416(9) ?
S3B O4B . 1.434(8) ?
S3B O5B . 1.439(8) ?
S3B C38B . 1.696(12) ?
F1B C38B . 1.403(8) ?
F2B C38B . 1.384(8) ?
F3B C38B . 1.396(8) ?
N1 C39 . 1.141(11) ?
C39 C40A . 1.39(2) ?
C39 C40B . 1.413(19) ?
C40A H40A . 0.9600 ?
C40A H40B . 0.9600 ?
C40A H40C . 0.9600 ?
C40B H40D . 0.9600 ?
C40B H40E . 0.9600 ?
C40B H40F . 0.9600 ?

loop_
_geom_torsion_atom_site_label_1
_geom_torsion_atom_site_label_2
_geom_torsion_atom_site_label_3
_geom_torsion_atom_site_label_4
_geom_torsion_site_symmetry_1
_geom_torsion_site_symmetry_4
_geom_torsion
O1 Ag1 Ag2 O2 . . 0.50(10)
P2 Ag1 Ag2 O2 . . -148.59(8)
O2 Ag1 Ag2 O2 3_666 . 83.53(11)
O3 Ag1 Ag2 O2 . . 38.0(13)
O1 Ag1 Ag2 P3 . . 150.92(8)
P2 Ag1 Ag2 P3 . . 1.83(4)
O2 Ag1 Ag2 P3 3_666 . -126.06(8)
O3 Ag1 Ag2 P3 . . -171.6(13)
O1 Ag1 Ag2 O1 . 3_666 -82.88(11)
P2 Ag1 Ag2 O1 . 3_666 128.03(8)
O2 Ag1 Ag2 O1 3_666 3_666 0.14(10)
O3 Ag1 Ag2 O1 . 3_666 -45.4(13)
O1 Ag1 P2 C32A . . 27.5(5)
O2 Ag1 P2 C32A 3_666 . 178.4(5)
O3 Ag1 P2 C32A . . -84.0(5)
Ag2 Ag1 P2 C32A . . 97.3(5)
O1 Ag1 P2 C13 . . 148.0(2)
O2 Ag1 P2 C13 3_666 . -61.1(2)
O3 Ag1 P2 C13 . . 36.6(3)
Ag2 Ag1 P2 C13 . . -142.17(16)
O1 Ag1 P2 C19 . . -94.3(2)
O2 Ag1 P2 C19 3_666 . 56.58(19)
O3 Ag1 P2 C19 . . 154.2(3)
Ag2 Ag1 P2 C19 . . -24.53(16)
O1 Ag1 P2 C32 . . 29.8(4)
O2 Ag1 P2 C32 3_666 . -179.4(3)
O3 Ag1 P2 C32 . . -81.7(4)
Ag2 Ag1 P2 C32 . . 99.5(3)
O2 Ag2 P3 C26 . . -30.1(3)
O1 Ag2 P3 C26 3_666 . -176.92(19)
Ag1 Ag2 P3 C26 . . -100.90(18)
O2 Ag2 P3 C20 . . -152.0(2)
O1 Ag2 P3 C20 3_666 . 61.20(19)
Ag1 Ag2 P3 C20 . . 137.22(17)
O2 Ag2 P3 C19 . . 91.3(2)
O1 Ag2 P3 C19 3_666 . -55.48(19)
Ag1 Ag2 P3 C19 . . 20.54(16)
O2 P1 O1 Ag1 . . 51.1(2)
C7 P1 O1 Ag1 . . -75.0(2)
C1 P1 O1 Ag1 . . 174.54(18)
O2 P1 O1 Ag2 . 3_666 -64.2(2)
C7 P1 O1 Ag2 . 3_666 169.74(19)
C1 P1 O1 Ag2 . 3_666 59.3(2)
P2 Ag1 O1 P1 . . 46.6(3)
O2 Ag1 O1 P1 3_666 . -110.4(2)
O3 Ag1 O1 P1 . . 162.0(3)
Ag2 Ag1 O1 P1 . . -24.58(17)
P2 Ag1 O1 Ag2 . 3_666 173.13(7)
O2 Ag1 O1 Ag2 3_666 3_666 16.11(11)
O3 Ag1 O1 Ag2 . 3_666 -71.5(3)
Ag2 Ag1 O1 Ag2 . 3_666 101.93(9)
O1 P1 O2 Ag2 . . -50.8(3)
C7 P1 O2 Ag2 . . 75.9(2)
C1 P1 O2 Ag2 . . -173.76(18)
O1 P1 O2 Ag1 . 3_666 60.5(2)
C7 P1 O2 Ag1 . 3_666 -172.76(17)
C1 P1 O2 Ag1 . 3_666 -62.5(2)
P3 Ag2 O2 P1 . . -49.5(3)
O1 Ag2 O2 P1 3_666 . 103.7(2)
Ag1 Ag2 O2 P1 . . 23.58(18)
P3 Ag2 O2 Ag1 . 3_666 -169.22(8)
O1 Ag2 O2 Ag1 3_666 3_666 -16.06(11)
Ag1 Ag2 O2 Ag1 . 3_666 -96.17(10)
O1 P1 C1 C2 . . -155.7(4)
O2 P1 C1 C2 . . -27.2(4)
C7 P1 C1 C2 . . 88.0(4)
O1 P1 C1 C6 . . 30.2(4)
O2 P1 C1 C6 . . 158.7(3)
C7 P1 C1 C6 . . -86.1(4)
C6 C1 C2 C3 . . 1.8(7)
P1 C1 C2 C3 . . -172.3(4)
C1 C2 C3 C4 . . 0.0(9)
C2 C3 C4 C5 . . -2.0(11)
C3 C4 C5 C6 . . 2.4(11)
C4 C5 C6 C1 . . -0.7(10)
C2 C1 C6 C5 . . -1.5(7)
P1 C1 C6 C5 . . 172.7(4)
O1 P1 C7 C12 . . 156.6(4)
O2 P1 C7 C12 . . 26.0(5)
C1 P1 C7 C12 . . -89.0(5)
O1 P1 C7 C8 . . -31.7(5)
O2 P1 C7 C8 . . -162.2(5)
C1 P1 C7 C8 . . 82.7(5)
C12 C7 C8 C9 . . -0.1(11)
P1 C7 C8 C9 . . -172.0(7)
C7 C8 C9 C10 . . -3.4(14)
C8 C9 C10 C11 . . 4.4(16)
C9 C10 C11 C12 . . -1.8(14)
C8 C7 C12 C11 . . 2.6(9)
P1 C7 C12 C11 . . 174.4(5)
C10 C11 C12 C7 . . -1.7(11)
C32A P2 C13 C18 . . -75.7(6)
C19 P2 C13 C18 . . 32.6(5)
C32 P2 C13 C18 . . -79.1(5)
Ag1 P2 C13 C18 . . 158.1(4)
C32A P2 C13 C14 . . 103.2(5)
C19 P2 C13 C14 . . -148.5(4)
C32 P2 C13 C14 . . 99.8(5)
Ag1 P2 C13 C14 . . -23.1(5)
C18 C13 C14 C15 . . 0.3(9)
P2 C13 C14 C15 . . -178.7(5)
C13 C14 C15 C16 . . -0.5(11)
C14 C15 C16 C17 . . -0.2(12)
C15 C16 C17 C18 . . 1.0(12)
C14 C13 C18 C17 . . 0.6(9)
P2 C13 C18 C17 . . 179.4(5)
C16 C17 C18 C13 . . -1.2(10)
C26 P3 C19 P2 . . 82.8(3)
C20 P3 C19 P2 . . -168.3(2)
Ag2 P3 C19 P2 . . -45.0(3)
C32A P2 C19 P3 . . -79.4(5)
C13 P2 C19 P3 . . 171.6(2)
C32 P2 C19 P3 . . -78.7(4)
Ag1 P2 C19 P3 . . 48.2(3)
C26 P3 C20 C21 . . 74.9(5)
C19 P3 C20 C21 . . -33.6(5)
Ag2 P3 C20 C21 . . -157.1(4)
C26 P3 C20 C25 . . -104.5(4)
C19 P3 C20 C25 . . 147.0(4)
Ag2 P3 C20 C25 . . 23.5(4)
C25 C20 C21 C22 . . 0.0(9)
P3 C20 C21 C22 . . -179.4(5)
C20 C21 C22 C23 . . -0.7(12)
C21 C22 C23 C24 . . 1.2(13)
C22 C23 C24 C25 . . -0.9(13)
C21 C20 C25 C24 . . 0.2(9)
P3 C20 C25 C24 . . 179.6(5)
C23 C24 C25 C20 . . 0.3(11)
C20 P3 C26 C27 . . -49.7(7)
C19 P3 C26 C27 . . 57.2(7)
Ag2 P3 C26 C27 . . -176.3(6)
C20 P3 C26 C31 . . 131.9(5)
C19 P3 C26 C31 . . -121.2(5)
Ag2 P3 C26 C31 . . 5.3(5)
C31 C26 C27 C28 . . 0.7(13)
P3 C26 C27 C28 . . -177.8(8)
C26 C27 C28 C29 . . 1.0(16)
C27 C28 C29 C30 . . -2.3(15)
C28 C29 C30 C31 . . 2.0(14)
C27 C26 C31 C30 . . -1.0(11)
P3 C26 C31 C30 . . 177.5(6)
C29 C30 C31 C26 . . -0.3(13)
C32A P2 C32 C33 . . 103(10)
C13 P2 C32 C33 . . -161.2(5)
C19 P2 C32 C33 . . 90.7(5)
Ag1 P2 C32 C33 . . -38.2(6)
C32A P2 C32 C37 . . -71(10)
C13 P2 C32 C37 . . 24.8(6)
C19 P2 C32 C37 . . -83.3(6)
Ag1 P2 C32 C37 . . 147.9(5)
C37 C32 C33 C34 . . 0.0
P2 C32 C33 C34 . . -174.0(7)
C32 C33 C34 C35 . . 0.0
C33 C34 C35 C36 . . 0.0
C34 C35 C36 C37 . . 0.0
C35 C36 C37 C32 . . 0.0
C33 C32 C37 C36 . . 0.0
P2 C32 C37 C36 . . 174.0(7)
C13 P2 C32A C33A . . -111.7(6)
C19 P2 C32A C33A . . 141.2(6)
C32 P2 C32A C33A . . -27(10)
Ag1 P2 C32A C33A . . 13.1(7)
C13 P2 C32A C37A . . 72.7(8)
C19 P2 C32A C37A . . -34.4(9)
C32 P2 C32A C37A . . 157(11)
Ag1 P2 C32A C37A . . -162.5(7)
C37A C32A C33A C34A . . 0.0
P2 C32A C33A C34A . . -175.9(9)
C32A C33A C34A C35A . . 0.0
C33A C34A C35A C36A . . 0.0
C34A C35A C36A C37A . . 0.0
C35A C36A C37A C32A . . 0.0
C33A C32A C37A C36A . . 0.0
P2 C32A C37A C36A . . 175.4(10)
O4 S3 O3 Ag1 . . 155.6(8)
O5 S3 O3 Ag1 . . 20.7(12)
C38 S3 O3 Ag1 . . -90.1(10)
O1 Ag1 O3 S3 . . 28.5(10)
P2 Ag1 O3 S3 . . 178.2(10)
O2 Ag1 O3 S3 3_666 . -53.9(10)
Ag2 Ag1 O3 S3 . . -9(2)
O3 S3 C38 F1 . . -130.0(11)
O4 S3 C38 F1 . . -8.5(13)
O5 S3 C38 F1 . . 121.2(10)
O3 S3 C38 F2 . . -13.5(10)
O4 S3 C38 F2 . . 107.9(10)
O5 S3 C38 F2 . . -122.3(9)
O3 S3 C38 F3 . . 105.2(10)
O4 S3 C38 F3 . . -133.3(10)
O5 S3 C38 F3 . . -3.6(11)
O3B S3B C38B F2B . . 107.0(12)
O4B S3B C38B F2B . . -107.8(12)
O5B S3B C38B F2B . . -5.3(11)
O3B S3B C38B F3B . . -25.1(16)
O4B S3B C38B F3B . . 120.1(15)
O5B S3B C38B F3B . . -137.5(13)
O3B S3B C38B F1B . . -120.1(13)
O4B S3B C38B F1B . . 25.1(14)
O5B S3B C38B F1B . . 127.6(11)
